data_4068354
loop_
_publ_author_name
'Partyka, David V.'
'Updegraff, James B.'
'Zeller, Matthias'
'Hunter, Allen D.'
'Gray, Thomas G.'

_publ_section_title
;
 Probing the Steric Limits of Carbon&#x2212;Gold Bond Formation:
 (Dialkylbiarylphosphine)gold(I) Aryls
;
_journal_issue 6
_journal_name_full Organometallics
_journal_page_first 1666
_journal_paper_doi 10.1021/om800746u
_journal_volume 28
_journal_year 2009
_chemical_formula_moiety 'C31 H38 Au P, 0.083(C6 H6)'
_chemical_formula_sum 'C31.5 H38.5 Au P'
_chemical_formula_weight 645.05
_chemical_name_systematic
;

 ?

;
_space_group_IT_number 2
_symmetry_cell_setting triclinic
_symmetry_space_group_name_Hall '-P 1'
_symmetry_space_group_name_H-M 'P -1'
_atom_sites_solution_hydrogens geom
_atom_sites_solution_primary direct
_atom_sites_solution_secondary difmap
_audit_creation_method SHELXL-97
_cell_angle_alpha 85.599(2)
_cell_angle_beta 79.300(2)
_cell_angle_gamma 71.929(2)
_cell_formula_units_Z 6
_cell_length_a 12.5163(15)
_cell_length_b 12.9094(15)
_cell_length_c 26.689(3)
_cell_measurement_reflns_used 6767
_cell_measurement_temperature 100(2)
_cell_measurement_theta_max 30.59
_cell_measurement_theta_min 2.66
_cell_volume 4027.5(8)
_computing_cell_refinement 'SAINT+ 6.45 (Bruker, 2003)'
_computing_data_collection 'SMART 5.630 (Bruker, 1997-2002)'
_computing_data_reduction 'SAINT+ 6.45'
_computing_molecular_graphics 'SHELXTL 6.10'
_computing_publication_material 'SHELXTL 6.10'
_computing_structure_refinement 'SHELXTL 6.10'
_computing_structure_solution 'SHELXTL 6.10 (Bruker, 2000)'
_diffrn_ambient_temperature 100(2)
_diffrn_measured_fraction_theta_full 0.980
_diffrn_measured_fraction_theta_max 0.980
_diffrn_measurement_device_type 'Bruker AXS SMART APEX CCD diffractometer'
_diffrn_measurement_method '\w scans'
_diffrn_radiation_monochromator graphite
_diffrn_radiation_source 'fine-focus sealed tube'
_diffrn_radiation_type MoK\a
_diffrn_radiation_wavelength 0.71073
_diffrn_reflns_av_R_equivalents 0.0424
_diffrn_reflns_av_sigmaI/netI 0.0729
_diffrn_reflns_limit_h_max 17
_diffrn_reflns_limit_h_min -17
_diffrn_reflns_limit_k_max 18
_diffrn_reflns_limit_k_min -18
_diffrn_reflns_limit_l_max 37
_diffrn_reflns_limit_l_min -38
_diffrn_reflns_number 47860
_diffrn_reflns_theta_full 30.63
_diffrn_reflns_theta_max 30.63
_diffrn_reflns_theta_min 0.78
_diffrn_standards_decay_% none
_diffrn_standards_number 0
_exptl_absorpt_coefficient_mu 5.556
_exptl_absorpt_correction_T_max 0.279
_exptl_absorpt_correction_T_min 0.184
_exptl_absorpt_correction_type multi-scan
_exptl_absorpt_process_details 'SADABS in SAINT+ (Bruker, 2003)'
_exptl_crystal_colour colourless
_exptl_crystal_density_diffrn 1.596
_exptl_crystal_density_method 'not measured'
_exptl_crystal_description plate
_exptl_crystal_F_000 1929
_exptl_crystal_size_max 0.49
_exptl_crystal_size_mid 0.23
_exptl_crystal_size_min 0.23
_refine_diff_density_max 6.383
_refine_diff_density_min -2.743
_refine_diff_density_rms 0.241
_refine_ls_extinction_method none
_refine_ls_goodness_of_fit_ref 1.011
_refine_ls_hydrogen_treatment constr
_refine_ls_matrix_type full
_refine_ls_number_parameters 923
_refine_ls_number_reflns 24370
_refine_ls_number_restraints 0
_refine_ls_restrained_S_all 1.011
_refine_ls_R_factor_all 0.0790
_refine_ls_R_factor_gt 0.0526
_refine_ls_shift/su_max 0.004
_refine_ls_shift/su_mean 0.000
_refine_ls_structure_factor_coef Fsqd
_refine_ls_weighting_details 'calc w=1/[\s^2^(Fo^2^)+(0.0760P)^2^+0.0000P] where P=(Fo^2^+2Fc^2^)/3'
_refine_ls_weighting_scheme calc
_refine_ls_wR_factor_gt 0.1241
_refine_ls_wR_factor_ref 0.1365
_reflns_number_gt 17876
_reflns_number_total 24370
_reflns_threshold_expression I>2\s(I)
_cod_data_source_file om800746u_si_001.cif
_cod_data_source_block 06mz223m
_cod_depositor_comments
;
The following automatic conversions were performed:

'_symmetry_cell_setting' value 'Triclinic' changed to 'triclinic'
according to /home/saulius/struct/CIF-dictionaries/cif_core.dic
dictionary named 'cif_core.dic' version 2.4.2 from 2011-04-26.

Automatic conversion script
Id: cif_fix_values 1715 2011-07-08 13:25:40Z adriana 
;
_cod_original_sg_symbol_H-M P-1
_cod_original_formula_sum 'C31.50 H38.50 Au P'
_cod_database_code 4068354

loop_
_symmetry_equiv_pos_as_xyz
'x, y, z'
'-x, -y, -z'

loop_
_atom_site_label
_atom_site_type_symbol
_atom_site_fract_x
_atom_site_fract_y
_atom_site_fract_z
_atom_site_U_iso_or_equiv
_atom_site_adp_type
_atom_site_occupancy
_atom_site_symmetry_multiplicity
_atom_site_calc_flag
_atom_site_refinement_flags
Au1 Au 0.203461(18) 0.139739(19) 0.506236(8) 0.01967(6) Uani 1 1 d .
Au2 Au 0.582250(18) 0.389121(18) 0.229362(8) 0.01801(6) Uani 1 1 d .
Au3 Au 0.085585(19) -0.054412(18) 0.104500(8) 0.02007(6) Uani 1 1 d .
C1 C 0.4298(15) 0.5039(12) 0.0442(9) 0.063(7) Uani 0.499(12) 1 d P
H1 H 0.3787 0.5035 0.0753 0.075 Uiso 0.499(12) 1 calc PR
C2 C 0.3927(14) 0.5773(11) 0.0077(7) 0.044(4) Uani 0.499(12) 1 d P
H2 H 0.3207 0.6317 0.0141 0.053 Uiso 0.499(12) 1 calc PR
C3 C 0.4624(16) 0.5708(16) -0.0394(8) 0.053(5) Uani 0.499(12) 1 d P
H3 H 0.4372 0.6160 -0.0674 0.064 Uiso 0.499(12) 1 calc PR
C1A C 0.1859(5) 0.1379(5) 0.4319(2) 0.0208(12) Uani 1 1 d .
C2A C 0.0865(6) 0.1371(6) 0.4155(2) 0.0292(14) Uani 1 1 d .
H2A H 0.0203 0.1406 0.4402 0.035 Uiso 1 1 calc R
C3A C 0.0810(6) 0.1315(6) 0.3644(2) 0.0280(14) Uani 1 1 d .
H3A H 0.0118 0.1309 0.3549 0.034 Uiso 1 1 calc R
C4A C 0.1746(6) 0.1267(5) 0.3276(2) 0.0255(13) Uani 1 1 d .
H4A H 0.1708 0.1217 0.2927 0.031 Uiso 1 1 calc R
C5A C 0.2745(6) 0.1292(5) 0.3417(2) 0.0247(12) Uani 1 1 d .
H5A H 0.3392 0.1278 0.3164 0.030 Uiso 1 1 calc R
C6A C 0.2801(5) 0.1338(5) 0.3928(2) 0.0211(12) Uani 1 1 d .
H6A H 0.3499 0.1342 0.4018 0.025 Uiso 1 1 calc R
C7A C 0.1583(5) 0.1842(5) 0.6419(2) 0.0177(11) Uani 1 1 d .
C8A C 0.2018(5) 0.1751(5) 0.6876(2) 0.0212(12) Uani 1 1 d .
H8A H 0.2800 0.1370 0.6878 0.025 Uiso 1 1 calc R
C9A C 0.1326(5) 0.2210(5) 0.7325(2) 0.0210(11) Uani 1 1 d .
H9A H 0.1626 0.2124 0.7632 0.025 Uiso 1 1 calc R
C10A C 0.0198(5) 0.2790(5) 0.7317(2) 0.0232(12) Uani 1 1 d .
H10A H -0.0283 0.3112 0.7620 0.028 Uiso 1 1 calc R
C11A C -0.0228(5) 0.2900(5) 0.6870(2) 0.0248(13) Uani 1 1 d .
H11A H -0.0997 0.3324 0.6865 0.030 Uiso 1 1 calc R
C12A C 0.0443(5) 0.2404(5) 0.6421(2) 0.0223(12) Uani 1 1 d .
C13A C -0.0145(5) 0.2468(7) 0.5973(3) 0.0351(17) Uani 1 1 d .
C14A C -0.0491(6) 0.1538(6) 0.5873(3) 0.0333(16) Uani 1 1 d .
H14A H -0.0287 0.0887 0.6072 0.040 Uiso 1 1 calc R
C15A C -0.1099(6) 0.1597(8) 0.5499(3) 0.049(2) Uani 1 1 d .
H15A H -0.1322 0.0988 0.5432 0.059 Uiso 1 1 calc R
C16A C -0.1402(6) 0.2570(8) 0.5210(3) 0.047(2) Uani 1 1 d .
H16A H -0.1831 0.2614 0.4946 0.056 Uiso 1 1 calc R
C17A C -0.1091(6) 0.3448(8) 0.5301(3) 0.048(2) Uani 1 1 d .
H17A H -0.1289 0.4092 0.5096 0.058 Uiso 1 1 calc R
C18A C -0.0474(6) 0.3409(7) 0.5699(3) 0.0411(18) Uani 1 1 d .
C19A C -0.0137(7) 0.4367(7) 0.5779(3) 0.045(2) Uani 1 1 d .
H19A H -0.0455 0.4623 0.6127 0.068 Uiso 1 1 calc R
H19B H -0.0427 0.4948 0.5535 0.068 Uiso 1 1 calc R
H19C H 0.0697 0.4171 0.5727 0.068 Uiso 1 1 calc R
C20A C 0.3131(5) -0.0251(5) 0.5980(2) 0.0200(11) Uani 1 1 d .
H20A H 0.3655 -0.0558 0.5659 0.024 Uiso 1 1 calc R
C21A C 0.2175(5) -0.0786(5) 0.6047(2) 0.0233(12) Uani 1 1 d .
H21A H 0.1646 -0.0543 0.6370 0.028 Uiso 1 1 calc R
H21B H 0.1738 -0.0546 0.5763 0.028 Uiso 1 1 calc R
C22A C 0.2644(5) -0.2029(5) 0.6056(2) 0.0259(13) Uani 1 1 d .
H22A H 0.2000 -0.2341 0.6137 0.031 Uiso 1 1 calc R
H22B H 0.3069 -0.2279 0.5714 0.031 Uiso 1 1 calc R
C23A C 0.3433(5) -0.2448(5) 0.6449(2) 0.0276(13) Uani 1 1 d .
H23A H 0.3799 -0.3243 0.6411 0.033 Uiso 1 1 calc R
H23B H 0.2978 -0.2321 0.6796 0.033 Uiso 1 1 calc R
C24A C 0.4365(5) -0.1871(5) 0.6383(2) 0.0258(13) Uani 1 1 d .
H24A H 0.4829 -0.2122 0.6657 0.031 Uiso 1 1 calc R
H24B H 0.4877 -0.2067 0.6052 0.031 Uiso 1 1 calc R
C25A C 0.3839(5) -0.0644(5) 0.6404(2) 0.0212(12) Uani 1 1 d .
H25A H 0.4448 -0.0290 0.6363 0.025 Uiso 1 1 calc R
H25B H 0.3346 -0.0442 0.6739 0.025 Uiso 1 1 calc R
C26A C 0.3769(5) 0.1788(5) 0.5821(2) 0.0218(12) Uani 1 1 d .
H26A H 0.4018 0.1677 0.6162 0.026 Uiso 1 1 calc R
C27A C 0.4789(5) 0.1212(5) 0.5411(2) 0.0224(12) Uani 1 1 d .
H27A H 0.5073 0.0429 0.5503 0.027 Uiso 1 1 calc R
H27B H 0.4534 0.1272 0.5078 0.027 Uiso 1 1 calc R
C28A C 0.5763(5) 0.1726(5) 0.5366(2) 0.0252(13) Uani 1 1 d .
H28A H 0.6072 0.1599 0.5688 0.030 Uiso 1 1 calc R
H28B H 0.6386 0.1373 0.5089 0.030 Uiso 1 1 calc R
C29A C 0.5338(6) 0.2948(6) 0.5253(3) 0.0354(17) Uani 1 1 d .
H29A H 0.5968 0.3266 0.5240 0.042 Uiso 1 1 calc R
H29B H 0.5093 0.3072 0.4916 0.042 Uiso 1 1 calc R
C30A C 0.4343(6) 0.3513(6) 0.5661(3) 0.0340(16) Uani 1 1 d .
H30A H 0.4061 0.4299 0.5573 0.041 Uiso 1 1 calc R
H30B H 0.4602 0.3443 0.5994 0.041 Uiso 1 1 calc R
C31A C 0.3361(5) 0.2993(5) 0.5701(3) 0.0277(14) Uani 1 1 d .
H31A H 0.2726 0.3356 0.5971 0.033 Uiso 1 1 calc R
H31B H 0.3069 0.3109 0.5374 0.033 Uiso 1 1 calc R
C1B C 0.5973(5) 0.2283(5) 0.2218(2) 0.0181(11) Uani 1 1 d .
C2B C 0.5068(5) 0.1845(5) 0.2292(2) 0.0252(13) Uani 1 1 d .
H2B H 0.4312 0.2316 0.2379 0.030 Uiso 1 1 calc R
C3B C 0.5240(6) 0.0735(5) 0.2244(2) 0.0249(13) Uani 1 1 d .
H3B H 0.4607 0.0458 0.2294 0.030 Uiso 1 1 calc R
C4B C 0.6339(6) 0.0040(5) 0.2123(2) 0.0285(14) Uani 1 1 d .
H4B H 0.6461 -0.0717 0.2088 0.034 Uiso 1 1 calc R
C5B C 0.7255(6) 0.0439(5) 0.2054(2) 0.0260(13) Uani 1 1 d .
H5B H 0.8010 -0.0041 0.1979 0.031 Uiso 1 1 calc R
C6B C 0.7070(5) 0.1545(5) 0.2094(2) 0.0205(11) Uani 1 1 d .
H6B H 0.7709 0.1815 0.2036 0.025 Uiso 1 1 calc R
C7B C 0.4972(5) 0.6666(4) 0.2716(2) 0.0177(11) Uani 1 1 d .
C8B C 0.5268(5) 0.7624(5) 0.2779(2) 0.0205(11) Uani 1 1 d .
H8B H 0.5996 0.7675 0.2622 0.025 Uiso 1 1 calc R
C9B C 0.4512(5) 0.8482(5) 0.3067(2) 0.0215(12) Uani 1 1 d .
H9B H 0.4713 0.9124 0.3095 0.026 Uiso 1 1 calc R
C10B C 0.3463(5) 0.8403(5) 0.3312(2) 0.0220(12) Uani 1 1 d .
H10B H 0.2940 0.8989 0.3508 0.026 Uiso 1 1 calc R
C11B C 0.3183(5) 0.7453(5) 0.3267(2) 0.0226(12) Uani 1 1 d .
H11B H 0.2475 0.7390 0.3446 0.027 Uiso 1 1 calc R
C12B C 0.3919(5) 0.6590(5) 0.2965(2) 0.0200(11) Uani 1 1 d .
C13B C 0.3484(5) 0.5625(5) 0.2942(3) 0.0249(13) Uani 1 1 d .
C14B C 0.3014(5) 0.5529(5) 0.2512(3) 0.0257(13) Uani 1 1 d .
H14B H 0.3053 0.6012 0.2227 0.031 Uiso 1 1 calc R
C15B C 0.2492(5) 0.4721(6) 0.2511(3) 0.0321(15) Uani 1 1 d .
H15B H 0.2151 0.4661 0.2229 0.038 Uiso 1 1 calc R
C16B C 0.2476(5) 0.4007(5) 0.2924(3) 0.0297(14) Uani 1 1 d .
H16B H 0.2133 0.3449 0.2917 0.036 Uiso 1 1 calc R
C17B C 0.2941(5) 0.4077(5) 0.3344(3) 0.0311(15) Uani 1 1 d .
H17B H 0.2917 0.3575 0.3622 0.037 Uiso 1 1 calc R
C18B C 0.3461(5) 0.4918(5) 0.3357(3) 0.0265(13) Uani 1 1 d .
C19B C 0.3947(6) 0.5017(6) 0.3820(3) 0.0322(15) Uani 1 1 d .
H19D H 0.4707 0.5105 0.3712 0.048 Uiso 1 1 calc R
H19E H 0.4005 0.4358 0.4034 0.048 Uiso 1 1 calc R
H19F H 0.3446 0.5652 0.4014 0.048 Uiso 1 1 calc R
C20B C 0.7378(5) 0.5455(5) 0.2535(2) 0.0184(11) Uani 1 1 d .
H20B H 0.7519 0.6181 0.2502 0.022 Uiso 1 1 calc R
C21B C 0.7269(5) 0.5096(5) 0.3097(2) 0.0228(12) Uani 1 1 d .
H21C H 0.6665 0.5669 0.3302 0.027 Uiso 1 1 calc R
H21D H 0.7038 0.4423 0.3138 0.027 Uiso 1 1 calc R
C22B C 0.8385(5) 0.4883(6) 0.3297(2) 0.0265(13) Uani 1 1 d .
H22C H 0.8574 0.5574 0.3292 0.032 Uiso 1 1 calc R
H22D H 0.8290 0.4612 0.3655 0.032 Uiso 1 1 calc R
C23B C 0.9352(5) 0.4057(5) 0.2979(3) 0.0295(14) Uani 1 1 d .
H23C H 0.9198 0.3345 0.3007 0.035 Uiso 1 1 calc R
H23D H 1.0071 0.3958 0.3107 0.035 Uiso 1 1 calc R
C24B C 0.9479(5) 0.4438(5) 0.2424(2) 0.0251(13) Uani 1 1 d .
H24C H 1.0105 0.3884 0.2218 0.030 Uiso 1 1 calc R
H24D H 0.9686 0.5124 0.2395 0.030 Uiso 1 1 calc R
C25B C 0.8382(5) 0.4629(5) 0.2212(2) 0.0203(11) Uani 1 1 d .
H25C H 0.8211 0.3930 0.2211 0.024 Uiso 1 1 calc R
H25D H 0.8483 0.4906 0.1855 0.024 Uiso 1 1 calc R
C26B C 0.6165(5) 0.6172(5) 0.1659(2) 0.0223(12) Uani 1 1 d .
H26B H 0.6793 0.5610 0.1450 0.027 Uiso 1 1 calc R
C27B C 0.6491(6) 0.7208(6) 0.1582(2) 0.0325(15) Uani 1 1 d .
H27C H 0.7193 0.7108 0.1724 0.039 Uiso 1 1 calc R
H27D H 0.5875 0.7803 0.1768 0.039 Uiso 1 1 calc R
C28B C 0.6696(7) 0.7529(7) 0.1015(3) 0.043(2) Uani 1 1 d .
H28C H 0.6905 0.8214 0.0976 0.052 Uiso 1 1 calc R
H28D H 0.7338 0.6952 0.0830 0.052 Uiso 1 1 calc R
C29B C 0.5634(7) 0.7686(9) 0.0786(3) 0.064(3) Uani 1 1 d .
H29C H 0.5799 0.7840 0.0415 0.077 Uiso 1 1 calc R
H29D H 0.5020 0.8320 0.0942 0.077 Uiso 1 1 calc R
C30B C 0.5233(7) 0.6680(9) 0.0871(3) 0.062(3) Uani 1 1 d .
H30C H 0.5793 0.6080 0.0664 0.074 Uiso 1 1 calc R
H30D H 0.4495 0.6840 0.0751 0.074 Uiso 1 1 calc R
C31B C 0.5089(6) 0.6306(7) 0.1433(3) 0.0361(17) Uani 1 1 d .
H31C H 0.4435 0.6847 0.1631 0.043 Uiso 1 1 calc R
H31D H 0.4919 0.5602 0.1461 0.043 Uiso 1 1 calc R
C1C C 0.0729(5) -0.2077(5) 0.1225(2) 0.0269(13) Uani 1 1 d .
C2C C -0.0245(6) -0.2385(5) 0.1239(2) 0.0282(14) Uani 1 1 d .
H2C H -0.0942 -0.1837 0.1209 0.034 Uiso 1 1 calc R
C3C C -0.0237(7) -0.3471(6) 0.1296(3) 0.0342(16) Uani 1 1 d .
H3C H -0.0925 -0.3646 0.1308 0.041 Uiso 1 1 calc R
C4C C 0.0760(7) -0.4294(6) 0.1336(3) 0.0407(19) Uani 1 1 d .
H4C H 0.0769 -0.5034 0.1374 0.049 Uiso 1 1 calc R
C5C C 0.1748(7) -0.4011(6) 0.1320(3) 0.0384(17) Uani 1 1 d .
H5C H 0.2443 -0.4566 0.1346 0.046 Uiso 1 1 calc R
C6C C 0.1741(6) -0.2923(6) 0.1264(3) 0.0359(16) Uani 1 1 d .
H6C H 0.2430 -0.2751 0.1254 0.043 Uiso 1 1 calc R
C7C C 0.2019(5) 0.1678(5) 0.0988(2) 0.0206(11) Uani 1 1 d .
C8C C 0.2625(5) 0.2319(5) 0.0688(2) 0.0245(13) Uani 1 1 d .
H8C H 0.2642 0.2367 0.0330 0.029 Uiso 1 1 calc R
C9C C 0.3204(5) 0.2890(5) 0.0903(3) 0.0272(13) Uani 1 1 d .
H9C H 0.3609 0.3321 0.0693 0.033 Uiso 1 1 calc R
C10C C 0.3184(6) 0.2823(5) 0.1418(3) 0.0277(13) Uani 1 1 d .
H10C H 0.3589 0.3197 0.1567 0.033 Uiso 1 1 calc R
C11C C 0.2571(5) 0.2211(5) 0.1724(2) 0.0257(13) Uani 1 1 d .
H11C H 0.2544 0.2190 0.2083 0.031 Uiso 1 1 calc R
C12C C 0.1990(5) 0.1622(5) 0.1516(2) 0.0198(11) Uani 1 1 d .
C13C C 0.1382(5) 0.0954(5) 0.1890(2) 0.0223(12) Uani 1 1 d .
C14C C 0.0275(5) 0.1468(5) 0.2142(2) 0.0227(12) Uani 1 1 d .
H14C H -0.0096 0.2210 0.2067 0.027 Uiso 1 1 calc R
C15C C -0.0279(6) 0.0883(6) 0.2506(2) 0.0268(13) Uani 1 1 d .
H15C H -0.1033 0.1218 0.2675 0.032 Uiso 1 1 calc R
C16C C 0.0289(6) -0.0195(6) 0.2615(3) 0.0318(15) Uani 1 1 d .
H16C H -0.0078 -0.0598 0.2864 0.038 Uiso 1 1 calc R
C17C C 0.1374(6) -0.0682(6) 0.2368(2) 0.0284(14) Uani 1 1 d .
H17C H 0.1745 -0.1423 0.2446 0.034 Uiso 1 1 calc R
C18C C 0.1943(5) -0.0122(5) 0.2007(2) 0.0258(13) Uani 1 1 d .
C19C C 0.3134(5) -0.0676(5) 0.1749(3) 0.0288(14) Uani 1 1 d .
H19G H 0.3506 -0.1268 0.1969 0.043 Uiso 1 1 calc R
H19H H 0.3564 -0.0147 0.1682 0.043 Uiso 1 1 calc R
H19I H 0.3111 -0.0974 0.1426 0.043 Uiso 1 1 calc R
C20C C 0.2178(5) 0.0551(5) 0.0063(2) 0.0207(11) Uani 1 1 d .
H20C H 0.2335 0.1200 -0.0127 0.025 Uiso 1 1 calc R
C21C C 0.3311(5) -0.0273(5) 0.0147(2) 0.0231(12) Uani 1 1 d .
H21E H 0.3162 -0.0896 0.0356 0.028 Uiso 1 1 calc R
H21F H 0.3715 0.0075 0.0336 0.028 Uiso 1 1 calc R
C22C C 0.4071(6) -0.0689(5) -0.0365(3) 0.0280(14) Uani 1 1 d .
H22E H 0.4270 -0.0075 -0.0564 0.034 Uiso 1 1 calc R
H22F H 0.4787 -0.1238 -0.0301 0.034 Uiso 1 1 calc R
C23C C 0.3444(6) -0.1202(6) -0.0671(3) 0.0311(15) Uani 1 1 d .
H23E H 0.3930 -0.1444 -0.1004 0.037 Uiso 1 1 calc R
H23F H 0.3297 -0.1848 -0.0483 0.037 Uiso 1 1 calc R
C24C C 0.2322(5) -0.0385(6) -0.0759(2) 0.0266(13) Uani 1 1 d .
H24E H 0.1916 -0.0737 -0.0944 0.032 Uiso 1 1 calc R
H24F H 0.2475 0.0232 -0.0973 0.032 Uiso 1 1 calc R
C25C C 0.1566(5) 0.0046(5) -0.0253(2) 0.0227(12) Uani 1 1 d .
H25E H 0.1349 -0.0560 -0.0055 0.027 Uiso 1 1 calc R
H25F H 0.0859 0.0602 -0.0322 0.027 Uiso 1 1 calc R
C26C C -0.0002(5) 0.2099(5) 0.0523(2) 0.0216(12) Uani 1 1 d .
H26C H -0.0434 0.1754 0.0343 0.026 Uiso 1 1 calc R
C27C C 0.0262(5) 0.3016(5) 0.0167(2) 0.0252(13) Uani 1 1 d .
H27E H 0.0691 0.3383 0.0331 0.030 Uiso 1 1 calc R
H27F H 0.0748 0.2700 -0.0155 0.030 Uiso 1 1 calc R
C28C C -0.0832(6) 0.3853(6) 0.0048(3) 0.0325(15) Uani 1 1 d .
H28E H -0.1221 0.3504 -0.0148 0.039 Uiso 1 1 calc R
H28F H -0.0640 0.4454 -0.0165 0.039 Uiso 1 1 calc R
C29C C -0.1634(6) 0.4313(5) 0.0539(3) 0.0304(14) Uani 1 1 d .
H29E H -0.1279 0.4732 0.0716 0.037 Uiso 1 1 calc R
H29F H -0.2355 0.4818 0.0453 0.037 Uiso 1 1 calc R
C30C C -0.1894(5) 0.3404(5) 0.0895(3) 0.0288(14) Uani 1 1 d .
H30E H -0.2382 0.3722 0.1216 0.035 Uiso 1 1 calc R
H30F H -0.2319 0.3031 0.0732 0.035 Uiso 1 1 calc R
C31C C -0.0801(5) 0.2579(5) 0.1014(2) 0.0248(13) Uani 1 1 d .
H31E H -0.0989 0.1985 0.1234 0.030 Uiso 1 1 calc R
H31F H -0.0409 0.2939 0.1203 0.030 Uiso 1 1 calc R
P1 P 0.25704(12) 0.12250(13) 0.58487(5) 0.0175(3) Uani 1 1 d .
P2 P 0.60162(12) 0.55945(12) 0.23170(6) 0.0176(3) Uani 1 1 d .
P3 P 0.12454(13) 0.09975(13) 0.06785(6) 0.0191(3) Uani 1 1 d .

loop_
_atom_site_aniso_label
_atom_site_aniso_U_11
_atom_site_aniso_U_22
_atom_site_aniso_U_33
_atom_site_aniso_U_23
_atom_site_aniso_U_13
_atom_site_aniso_U_12
Au1 0.01726(11) 0.02622(12) 0.01671(10) -0.00424(8) -0.00339(8) -0.00706(9)
Au2 0.01539(10) 0.01630(10) 0.02296(11) -0.00662(8) -0.00411(8) -0.00374(8)
Au3 0.02053(11) 0.02084(11) 0.01913(11) -0.00238(8) -0.00552(8) -0.00496(8)
C1 0.047(10) 0.009(6) 0.117(17) 0.000(8) 0.024(10) -0.008(6)
C2 0.038(8) 0.012(6) 0.079(12) -0.018(7) -0.006(8) -0.001(6)
C3 0.051(11) 0.053(11) 0.064(12) -0.003(9) -0.017(9) -0.023(9)
C1A 0.019(3) 0.027(3) 0.016(3) -0.004(2) -0.001(2) -0.006(2)
C2A 0.023(3) 0.043(4) 0.026(3) -0.005(3) -0.005(2) -0.015(3)
C3A 0.027(3) 0.041(4) 0.023(3) -0.003(3) -0.010(2) -0.015(3)
C4A 0.037(4) 0.022(3) 0.018(3) -0.002(2) -0.005(2) -0.009(3)
C5A 0.031(3) 0.023(3) 0.021(3) -0.005(2) 0.001(2) -0.012(3)
C6A 0.019(3) 0.027(3) 0.021(3) -0.003(2) -0.006(2) -0.009(2)
C7A 0.019(3) 0.023(3) 0.015(2) -0.008(2) 0.0004(19) -0.012(2)
C8A 0.021(3) 0.021(3) 0.024(3) -0.004(2) -0.004(2) -0.007(2)
C9A 0.025(3) 0.022(3) 0.018(3) -0.005(2) -0.004(2) -0.008(2)
C10A 0.025(3) 0.028(3) 0.020(3) -0.005(2) 0.000(2) -0.015(3)
C11A 0.020(3) 0.030(3) 0.024(3) -0.006(2) -0.001(2) -0.008(2)
C12A 0.018(3) 0.028(3) 0.022(3) -0.010(2) -0.003(2) -0.006(2)
C13A 0.016(3) 0.056(5) 0.029(3) -0.010(3) -0.006(2) -0.001(3)
C14A 0.021(3) 0.043(4) 0.033(4) -0.014(3) -0.003(3) -0.003(3)
C15A 0.024(4) 0.074(6) 0.052(5) -0.029(5) -0.004(3) -0.014(4)
C16A 0.026(4) 0.079(7) 0.032(4) -0.005(4) -0.009(3) -0.006(4)
C17A 0.026(4) 0.076(6) 0.035(4) -0.005(4) -0.005(3) -0.004(4)
C18A 0.031(4) 0.053(5) 0.038(4) -0.006(4) 0.000(3) -0.012(3)
C19A 0.031(4) 0.060(5) 0.043(4) 0.012(4) -0.019(3) -0.007(4)
C20A 0.021(3) 0.019(3) 0.019(3) -0.005(2) 0.000(2) -0.005(2)
C21A 0.025(3) 0.026(3) 0.023(3) -0.003(2) -0.002(2) -0.013(2)
C22A 0.027(3) 0.031(3) 0.024(3) -0.003(3) -0.002(2) -0.014(3)
C23A 0.023(3) 0.027(3) 0.029(3) -0.003(3) 0.000(2) -0.004(3)
C24A 0.018(3) 0.027(3) 0.028(3) -0.002(3) -0.007(2) 0.000(2)
C25A 0.021(3) 0.022(3) 0.022(3) -0.005(2) -0.006(2) -0.006(2)
C26A 0.016(3) 0.027(3) 0.024(3) -0.009(2) -0.003(2) -0.007(2)
C27A 0.016(3) 0.032(3) 0.020(3) -0.005(2) 0.001(2) -0.009(2)
C28A 0.016(3) 0.038(4) 0.021(3) -0.011(3) 0.001(2) -0.007(3)
C29A 0.027(3) 0.039(4) 0.043(4) -0.016(3) 0.010(3) -0.018(3)
C30A 0.027(3) 0.036(4) 0.042(4) -0.017(3) 0.006(3) -0.017(3)
C31A 0.023(3) 0.020(3) 0.036(4) -0.014(3) 0.009(3) -0.006(2)
C1B 0.018(3) 0.021(3) 0.016(2) -0.005(2) -0.004(2) -0.005(2)
C2B 0.024(3) 0.026(3) 0.026(3) -0.008(2) -0.007(2) -0.006(2)
C3B 0.031(3) 0.024(3) 0.026(3) -0.005(2) -0.006(2) -0.016(3)
C4B 0.047(4) 0.017(3) 0.025(3) -0.008(2) -0.010(3) -0.011(3)
C5B 0.034(3) 0.021(3) 0.019(3) -0.004(2) -0.003(2) -0.002(3)
C6B 0.022(3) 0.019(3) 0.021(3) -0.005(2) -0.003(2) -0.007(2)
C7B 0.017(3) 0.015(3) 0.020(3) -0.008(2) -0.003(2) -0.002(2)
C8B 0.017(3) 0.024(3) 0.023(3) -0.003(2) -0.004(2) -0.008(2)
C9B 0.026(3) 0.016(3) 0.025(3) -0.004(2) -0.005(2) -0.009(2)
C10B 0.020(3) 0.019(3) 0.025(3) -0.006(2) -0.005(2) -0.001(2)
C11B 0.015(3) 0.022(3) 0.028(3) -0.008(2) 0.000(2) -0.002(2)
C12B 0.019(3) 0.020(3) 0.022(3) -0.003(2) -0.004(2) -0.005(2)
C13B 0.011(3) 0.021(3) 0.039(4) -0.013(3) 0.003(2) -0.002(2)
C14B 0.019(3) 0.024(3) 0.036(3) -0.014(3) 0.002(2) -0.009(2)
C15B 0.022(3) 0.030(3) 0.046(4) -0.021(3) -0.005(3) -0.005(3)
C16B 0.016(3) 0.026(3) 0.044(4) -0.011(3) 0.000(3) -0.002(2)
C17B 0.021(3) 0.019(3) 0.053(4) -0.014(3) -0.002(3) -0.005(2)
C18B 0.014(3) 0.025(3) 0.040(4) -0.011(3) -0.005(2) -0.003(2)
C19B 0.032(4) 0.027(3) 0.039(4) -0.003(3) -0.008(3) -0.008(3)
C20B 0.017(3) 0.013(2) 0.025(3) -0.002(2) -0.003(2) -0.005(2)
C21B 0.014(3) 0.025(3) 0.028(3) -0.007(2) -0.002(2) -0.003(2)
C22B 0.021(3) 0.033(3) 0.024(3) 0.002(3) -0.009(2) -0.004(3)
C23B 0.018(3) 0.025(3) 0.042(4) -0.002(3) -0.008(3) 0.000(2)
C24B 0.017(3) 0.022(3) 0.036(3) -0.007(3) -0.006(2) -0.004(2)
C25B 0.020(3) 0.018(3) 0.022(3) -0.005(2) 0.001(2) -0.006(2)
C26B 0.019(3) 0.021(3) 0.020(3) -0.003(2) -0.001(2) 0.002(2)
C27B 0.035(4) 0.029(3) 0.024(3) -0.001(3) 0.005(3) -0.001(3)
C28B 0.041(4) 0.034(4) 0.038(4) 0.006(3) 0.008(3) 0.002(3)
C29B 0.033(4) 0.087(8) 0.036(4) 0.023(5) 0.009(3) 0.020(5)
C30B 0.020(4) 0.110(9) 0.033(4) -0.002(5) -0.005(3) 0.014(4)
C31B 0.023(3) 0.049(5) 0.030(4) -0.005(3) -0.007(3) 0.000(3)
C1C 0.026(3) 0.026(3) 0.028(3) 0.000(3) -0.010(3) -0.004(3)
C2C 0.034(3) 0.027(3) 0.022(3) -0.003(2) -0.003(3) -0.007(3)
C3C 0.044(4) 0.032(4) 0.028(3) -0.006(3) 0.001(3) -0.016(3)
C4C 0.056(5) 0.018(3) 0.038(4) 0.001(3) 0.005(3) -0.004(3)
C5C 0.045(4) 0.026(4) 0.040(4) -0.001(3) -0.013(3) -0.001(3)
C6C 0.029(4) 0.027(4) 0.050(4) 0.002(3) -0.015(3) -0.003(3)
C7C 0.016(3) 0.018(3) 0.025(3) -0.006(2) -0.002(2) 0.000(2)
C8C 0.021(3) 0.028(3) 0.019(3) -0.005(2) 0.003(2) -0.003(2)
C9C 0.026(3) 0.025(3) 0.033(3) -0.005(3) -0.001(3) -0.012(3)
C10C 0.030(3) 0.020(3) 0.036(4) -0.008(3) -0.009(3) -0.009(3)
C11C 0.027(3) 0.027(3) 0.023(3) -0.006(2) -0.009(2) -0.003(3)
C12C 0.018(3) 0.018(3) 0.023(3) -0.006(2) -0.005(2) -0.002(2)
C13C 0.026(3) 0.026(3) 0.021(3) -0.009(2) -0.007(2) -0.012(2)
C14C 0.024(3) 0.025(3) 0.019(3) -0.003(2) -0.007(2) -0.003(2)
C15C 0.025(3) 0.036(4) 0.020(3) -0.003(3) -0.007(2) -0.008(3)
C16C 0.037(4) 0.036(4) 0.027(3) 0.000(3) -0.007(3) -0.018(3)
C17C 0.042(4) 0.029(3) 0.019(3) -0.002(2) -0.013(3) -0.013(3)
C18C 0.026(3) 0.031(3) 0.020(3) -0.008(2) -0.009(2) -0.004(3)
C19C 0.027(3) 0.025(3) 0.031(3) -0.005(3) -0.004(3) -0.002(3)
C20C 0.022(3) 0.021(3) 0.018(3) -0.004(2) -0.003(2) -0.004(2)
C21C 0.020(3) 0.028(3) 0.020(3) -0.003(2) -0.006(2) -0.003(2)
C22C 0.026(3) 0.022(3) 0.034(3) -0.007(3) -0.002(3) -0.004(2)
C23C 0.030(3) 0.029(3) 0.031(3) -0.017(3) -0.001(3) -0.002(3)
C24C 0.022(3) 0.033(3) 0.023(3) -0.010(3) -0.006(2) -0.003(3)
C25C 0.019(3) 0.028(3) 0.021(3) -0.007(2) -0.006(2) -0.004(2)
C26C 0.020(3) 0.022(3) 0.020(3) -0.007(2) -0.004(2) -0.002(2)
C27C 0.024(3) 0.027(3) 0.023(3) 0.000(2) -0.003(2) -0.005(2)
C28C 0.030(3) 0.029(4) 0.032(4) 0.001(3) -0.007(3) 0.001(3)
C29C 0.029(3) 0.021(3) 0.034(4) -0.007(3) -0.007(3) 0.004(3)
C30C 0.021(3) 0.029(3) 0.030(3) -0.010(3) 0.002(2) 0.001(2)
C31C 0.022(3) 0.028(3) 0.023(3) -0.007(2) -0.002(2) -0.006(2)
P1 0.0141(6) 0.0235(7) 0.0158(6) -0.0059(5) -0.0011(5) -0.0065(5)
P2 0.0155(7) 0.0155(7) 0.0209(7) -0.0051(5) -0.0027(5) -0.0026(5)
P3 0.0177(7) 0.0201(7) 0.0185(7) -0.0053(6) -0.0039(5) -0.0028(6)

loop_
_atom_type_symbol
_atom_type_description
_atom_type_scat_dispersion_real
_atom_type_scat_dispersion_imag
_atom_type_scat_source
C C 0.0033 0.0016 'International Tables Vol C Tables 4.2.6.8 and 6.1.1.4'
H H 0.0000 0.0000 'International Tables Vol C Tables 4.2.6.8 and 6.1.1.4'
P P 0.1023 0.0942 'International Tables Vol C Tables 4.2.6.8 and 6.1.1.4'
Au Au -2.0133 8.8022 'International Tables Vol C Tables 4.2.6.8 and 6.1.1.4'

loop_
_geom_angle_atom_site_label_1
_geom_angle_atom_site_label_2
_geom_angle_atom_site_label_3
_geom_angle
_geom_angle_site_symmetry_1
_geom_angle_site_symmetry_3
C1A Au1 P1 169.44(17) . .
C1B Au2 P2 169.13(16) . .
C1C Au3 P3 167.20(19) . .
C2 C1 C3 124.2(18) . 2_665
C2 C1 H1 117.9 . .
C3 C1 H1 117.9 2_665 .
C1 C2 C3 118.0(15) . .
C1 C2 H2 121.0 . .
C3 C2 H2 121.0 . .
C2 C3 C1 117.5(18) . 2_665
C2 C3 H3 121.3 . .
C1 C3 H3 121.3 2_665 .
C2A C1A C6A 115.3(5) . .
C2A C1A Au1 124.9(4) . .
C6A C1A Au1 119.7(4) . .
C3A C2A C1A 122.3(6) . .
C3A C2A H2A 118.8 . .
C1A C2A H2A 118.8 . .
C4A C3A C2A 120.6(6) . .
C4A C3A H3A 119.7 . .
C2A C3A H3A 119.7 . .
C3A C4A C5A 119.5(6) . .
C3A C4A H4A 120.3 . .
C5A C4A H4A 120.3 . .
C4A C5A C6A 119.9(6) . .
C4A C5A H5A 120.1 . .
C6A C5A H5A 120.1 . .
C5A C6A C1A 122.4(6) . .
C5A C6A H6A 118.8 . .
C1A C6A H6A 118.8 . .
C12A C7A C8A 118.7(5) . .
C12A C7A P1 123.5(4) . .
C8A C7A P1 117.8(4) . .
C9A C8A C7A 121.3(5) . .
C9A C8A H8A 119.3 . .
C7A C8A H8A 119.3 . .
C10A C9A C8A 119.2(5) . .
C10A C9A H9A 120.4 . .
C8A C9A H9A 120.4 . .
C11A C10A C9A 119.8(6) . .
C11A C10A H10A 120.1 . .
C9A C10A H10A 120.1 . .
C10A C11A C12A 121.7(6) . .
C10A C11A H11A 119.2 . .
C12A C11A H11A 119.2 . .
C7A C12A C11A 119.2(5) . .
C7A C12A C13A 123.6(5) . .
C11A C12A C13A 117.1(5) . .
C18A C13A C14A 119.5(7) . .
C18A C13A C12A 121.5(7) . .
C14A C13A C12A 118.5(7) . .
C15A C14A C13A 120.3(8) . .
C15A C14A H14A 119.9 . .
C13A C14A H14A 119.9 . .
C14A C15A C16A 119.2(8) . .
C14A C15A H15A 120.4 . .
C16A C15A H15A 120.4 . .
C17A C16A C15A 121.2(8) . .
C17A C16A H16A 119.4 . .
C15A C16A H16A 119.4 . .
C16A C17A C18A 120.3(9) . .
C16A C17A H17A 119.9 . .
C18A C17A H17A 119.9 . .
C13A C18A C17A 119.4(8) . .
C13A C18A C19A 121.8(7) . .
C17A C18A C19A 118.6(8) . .
C18A C19A H19A 109.5 . .
C18A C19A H19B 109.5 . .
H19A C19A H19B 109.5 . .
C18A C19A H19C 109.5 . .
H19A C19A H19C 109.5 . .
H19B C19A H19C 109.5 . .
C25A C20A C21A 109.9(5) . .
C25A C20A P1 119.2(4) . .
C21A C20A P1 110.6(4) . .
C25A C20A H20A 105.3 . .
C21A C20A H20A 105.3 . .
P1 C20A H20A 105.3 . .
C22A C21A C20A 111.8(5) . .
C22A C21A H21A 109.3 . .
C20A C21A H21A 109.3 . .
C22A C21A H21B 109.3 . .
C20A C21A H21B 109.3 . .
H21A C21A H21B 107.9 . .
C23A C22A C21A 111.9(5) . .
C23A C22A H22A 109.2 . .
C21A C22A H22A 109.2 . .
C23A C22A H22B 109.2 . .
C21A C22A H22B 109.2 . .
H22A C22A H22B 107.9 . .
C22A C23A C24A 111.4(5) . .
C22A C23A H23A 109.3 . .
C24A C23A H23A 109.3 . .
C22A C23A H23B 109.3 . .
C24A C23A H23B 109.3 . .
H23A C23A H23B 108.0 . .
C25A C24A C23A 110.9(5) . .
C25A C24A H24A 109.5 . .
C23A C24A H24A 109.5 . .
C25A C24A H24B 109.5 . .
C23A C24A H24B 109.5 . .
H24A C24A H24B 108.0 . .
C24A C25A C20A 109.7(5) . .
C24A C25A H25A 109.7 . .
C20A C25A H25A 109.7 . .
C24A C25A H25B 109.7 . .
C20A C25A H25B 109.7 . .
H25A C25A H25B 108.2 . .
C31A C26A C27A 110.2(5) . .
C31A C26A P1 108.6(4) . .
C27A C26A P1 110.9(4) . .
C31A C26A H26A 109.1 . .
C27A C26A H26A 109.1 . .
P1 C26A H26A 109.1 . .
C28A C27A C26A 111.0(5) . .
C28A C27A H27A 109.4 . .
C26A C27A H27A 109.4 . .
C28A C27A H27B 109.4 . .
C26A C27A H27B 109.4 . .
H27A C27A H27B 108.0 . .
C29A C28A C27A 110.8(5) . .
C29A C28A H28A 109.5 . .
C27A C28A H28A 109.5 . .
C29A C28A H28B 109.5 . .
C27A C28A H28B 109.5 . .
H28A C28A H28B 108.1 . .
C30A C29A C28A 111.0(6) . .
C30A C29A H29A 109.4 . .
C28A C29A H29A 109.4 . .
C30A C29A H29B 109.4 . .
C28A C29A H29B 109.4 . .
H29A C29A H29B 108.0 . .
C29A C30A C31A 110.1(5) . .
C29A C30A H30A 109.6 . .
C31A C30A H30A 109.6 . .
C29A C30A H30B 109.6 . .
C31A C30A H30B 109.6 . .
H30A C30A H30B 108.1 . .
C26A C31A C30A 111.1(6) . .
C26A C31A H31A 109.4 . .
C30A C31A H31A 109.4 . .
C26A C31A H31B 109.4 . .
C30A C31A H31B 109.4 . .
H31A C31A H31B 108.0 . .
C2B C1B C6B 116.4(5) . .
C2B C1B Au2 125.2(4) . .
C6B C1B Au2 118.4(4) . .
C1B C2B C3B 121.9(6) . .
C1B C2B H2B 119.1 . .
C3B C2B H2B 119.1 . .
C4B C3B C2B 119.6(6) . .
C4B C3B H3B 120.2 . .
C2B C3B H3B 120.2 . .
C5B C4B C3B 120.3(6) . .
C5B C4B H4B 119.9 . .
C3B C4B H4B 119.9 . .
C4B C5B C6B 119.5(6) . .
C4B C5B H5B 120.2 . .
C6B C5B H5B 120.2 . .
C5B C6B C1B 122.3(6) . .
C5B C6B H6B 118.8 . .
C1B C6B H6B 118.8 . .
C12B C7B C8B 118.6(5) . .
C12B C7B P2 123.6(4) . .
C8B C7B P2 117.8(4) . .
C9B C8B C7B 121.2(5) . .
C9B C8B H8B 119.4 . .
C7B C8B H8B 119.4 . .
C10B C9B C8B 119.9(6) . .
C10B C9B H9B 120.0 . .
C8B C9B H9B 120.0 . .
C9B C10B C11B 119.2(5) . .
C9B C10B H10B 120.4 . .
C11B C10B H10B 120.4 . .
C10B C11B C12B 121.8(6) . .
C10B C11B H11B 119.1 . .
C12B C11B H11B 119.1 . .
C7B C12B C11B 119.2(5) . .
C7B C12B C13B 125.1(5) . .
C11B C12B C13B 115.7(5) . .
C18B C13B C14B 121.4(6) . .
C18B C13B C12B 119.8(6) . .
C14B C13B C12B 118.6(6) . .
C15B C14B C13B 119.4(7) . .
C15B C14B H14B 120.3 . .
C13B C14B H14B 120.3 . .
C16B C15B C14B 119.3(7) . .
C16B C15B H15B 120.3 . .
C14B C15B H15B 120.3 . .
C17B C16B C15B 122.3(7) . .
C17B C16B H16B 118.8 . .
C15B C16B H16B 118.8 . .
C16B C17B C18B 119.1(7) . .
C16B C17B H17B 120.4 . .
C18B C17B H17B 120.4 . .
C13B C18B C17B 118.5(6) . .
C13B C18B C19B 122.0(6) . .
C17B C18B C19B 119.5(6) . .
C18B C19B H19D 109.5 . .
C18B C19B H19E 109.5 . .
H19D C19B H19E 109.5 . .
C18B C19B H19F 109.5 . .
H19D C19B H19F 109.5 . .
H19E C19B H19F 109.5 . .
C21B C20B C25B 110.6(5) . .
C21B C20B P2 108.6(4) . .
C25B C20B P2 111.0(4) . .
C21B C20B H20B 108.9 . .
C25B C20B H20B 108.9 . .
P2 C20B H20B 108.9 . .
C22B C21B C20B 112.0(5) . .
C22B C21B H21C 109.2 . .
C20B C21B H21C 109.2 . .
C22B C21B H21D 109.2 . .
C20B C21B H21D 109.2 . .
H21C C21B H21D 107.9 . .
C23B C22B C21B 111.3(5) . .
C23B C22B H22C 109.4 . .
C21B C22B H22C 109.4 . .
C23B C22B H22D 109.4 . .
C21B C22B H22D 109.4 . .
H22C C22B H22D 108.0 . .
C22B C23B C24B 110.1(5) . .
C22B C23B H23C 109.6 . .
C24B C23B H23C 109.6 . .
C22B C23B H23D 109.6 . .
C24B C23B H23D 109.6 . .
H23C C23B H23D 108.2 . .
C23B C24B C25B 111.6(5) . .
C23B C24B H24C 109.3 . .
C25B C24B H24C 109.3 . .
C23B C24B H24D 109.3 . .
C25B C24B H24D 109.3 . .
H24C C24B H24D 108.0 . .
C24B C25B C20B 110.7(5) . .
C24B C25B H25C 109.5 . .
C20B C25B H25C 109.5 . .
C24B C25B H25D 109.5 . .
C20B C25B H25D 109.5 . .
H25C C25B H25D 108.1 . .
C27B C26B C31B 110.1(6) . .
C27B C26B P2 117.1(4) . .
C31B C26B P2 110.5(4) . .
C27B C26B H26B 106.1 . .
C31B C26B H26B 106.1 . .
P2 C26B H26B 106.1 . .
C26B C27B C28B 111.4(6) . .
C26B C27B H27C 109.3 . .
C28B C27B H27C 109.3 . .
C26B C27B H27D 109.3 . .
C28B C27B H27D 109.3 . .
H27C C27B H27D 108.0 . .
C29B C28B C27B 110.5(6) . .
C29B C28B H28C 109.5 . .
C27B C28B H28C 109.5 . .
C29B C28B H28D 109.5 . .
C27B C28B H28D 109.5 . .
H28C C28B H28D 108.1 . .
C28B C29B C30B 111.2(7) . .
C28B C29B H29C 109.4 . .
C30B C29B H29C 109.4 . .
C28B C29B H29D 109.4 . .
C30B C29B H29D 109.4 . .
H29C C29B H29D 108.0 . .
C29B C30B C31B 112.8(8) . .
C29B C30B H30C 109.0 . .
C31B C30B H30C 109.0 . .
C29B C30B H30D 109.0 . .
C31B C30B H30D 109.0 . .
H30C C30B H30D 107.8 . .
C26B C31B C30B 111.5(6) . .
C26B C31B H31C 109.3 . .
C30B C31B H31C 109.3 . .
C26B C31B H31D 109.3 . .
C30B C31B H31D 109.3 . .
H31C C31B H31D 108.0 . .
C2C C1C C6C 116.5(6) . .
C2C C1C Au3 125.2(5) . .
C6C C1C Au3 117.7(5) . .
C1C C2C C3C 122.3(7) . .
C1C C2C H2C 118.8 . .
C3C C2C H2C 118.8 . .
C4C C3C C2C 120.7(7) . .
C4C C3C H3C 119.6 . .
C2C C3C H3C 119.6 . .
C3C C4C C5C 118.2(7) . .
C3C C4C H4C 120.9 . .
C5C C4C H4C 120.9 . .
C4C C5C C6C 121.2(7) . .
C4C C5C H5C 119.4 . .
C6C C5C H5C 119.4 . .
C5C C6C C1C 121.1(7) . .
C5C C6C H6C 119.4 . .
C1C C6C H6C 119.4 . .
C8C C7C C12C 118.8(6) . .
C8C C7C P3 118.7(5) . .
C12C C7C P3 122.5(5) . .
C9C C8C C7C 121.6(6) . .
C9C C8C H8C 119.2 . .
C7C C8C H8C 119.2 . .
C10C C9C C8C 119.4(6) . .
C10C C9C H9C 120.3 . .
C8C C9C H9C 120.3 . .
C9C C10C C11C 120.1(6) . .
C9C C10C H10C 120.0 . .
C11C C10C H10C 120.0 . .
C10C C11C C12C 121.5(6) . .
C10C C11C H11C 119.3 . .
C12C C11C H11C 119.3 . .
C7C C12C C11C 118.6(6) . .
C7C C12C C13C 124.9(5) . .
C11C C12C C13C 116.5(5) . .
C18C C13C C14C 120.6(6) . .
C18C C13C C12C 120.6(5) . .
C14C C13C C12C 118.7(5) . .
C15C C14C C13C 119.6(6) . .
C15C C14C H14C 120.2 . .
C13C C14C H14C 120.2 . .
C16C C15C C14C 119.1(6) . .
C16C C15C H15C 120.4 . .
C14C C15C H15C 120.4 . .
C17C C16C C15C 120.4(6) . .
C17C C16C H16C 119.8 . .
C15C C16C H16C 119.8 . .
C16C C17C C18C 121.6(6) . .
C16C C17C H17C 119.2 . .
C18C C17C H17C 119.2 . .
C17C C18C C13C 118.6(6) . .
C17C C18C C19C 120.2(6) . .
C13C C18C C19C 121.2(6) . .
C18C C19C H19G 109.5 . .
C18C C19C H19H 109.5 . .
H19G C19C H19H 109.5 . .
C18C C19C H19I 109.5 . .
H19G C19C H19I 109.5 . .
H19H C19C H19I 109.5 . .
C21C C20C C25C 110.2(5) . .
C21C C20C P3 110.9(4) . .
C25C C20C P3 109.3(4) . .
C21C C20C H20C 108.8 . .
C25C C20C H20C 108.8 . .
P3 C20C H20C 108.8 . .
C20C C21C C22C 111.1(5) . .
C20C C21C H21E 109.4 . .
C22C C21C H21E 109.4 . .
C20C C21C H21F 109.4 . .
C22C C21C H21F 109.4 . .
H21E C21C H21F 108.0 . .
C23C C22C C21C 110.3(5) . .
C23C C22C H22E 109.6 . .
C21C C22C H22E 109.6 . .
C23C C22C H22F 109.6 . .
C21C C22C H22F 109.6 . .
H22E C22C H22F 108.1 . .
C24C C23C C22C 110.5(5) . .
C24C C23C H23E 109.5 . .
C22C C23C H23E 109.5 . .
C24C C23C H23F 109.5 . .
C22C C23C H23F 109.5 . .
H23E C23C H23F 108.1 . .
C23C C24C C25C 111.1(5) . .
C23C C24C H24E 109.4 . .
C25C C24C H24E 109.4 . .
C23C C24C H24F 109.4 . .
C25C C24C H24F 109.4 . .
H24E C24C H24F 108.0 . .
C24C C25C C20C 111.6(5) . .
C24C C25C H25E 109.3 . .
C20C C25C H25E 109.3 . .
C24C C25C H25F 109.3 . .
C20C C25C H25F 109.3 . .
H25E C25C H25F 108.0 . .
C31C C26C C27C 110.2(5) . .
C31C C26C P3 110.1(4) . .
C27C C26C P3 116.0(4) . .
C31C C26C H26C 106.7 . .
C27C C26C H26C 106.7 . .
P3 C26C H26C 106.7 . .
C28C C27C C26C 111.2(5) . .
C28C C27C H27E 109.4 . .
C26C C27C H27E 109.4 . .
C28C C27C H27F 109.4 . .
C26C C27C H27F 109.4 . .
H27E C27C H27F 108.0 . .
C27C C28C C29C 110.8(5) . .
C27C C28C H28E 109.5 . .
C29C C28C H28E 109.5 . .
C27C C28C H28F 109.5 . .
C29C C28C H28F 109.5 . .
H28E C28C H28F 108.1 . .
C30C C29C C28C 111.3(5) . .
C30C C29C H29E 109.4 . .
C28C C29C H29E 109.4 . .
C30C C29C H29F 109.4 . .
C28C C29C H29F 109.4 . .
H29E C29C H29F 108.0 . .
C31C C30C C29C 111.0(5) . .
C31C C30C H30E 109.4 . .
C29C C30C H30E 109.4 . .
C31C C30C H30F 109.4 . .
C29C C30C H30F 109.4 . .
H30E C30C H30F 108.0 . .
C30C C31C C26C 110.9(5) . .
C30C C31C H31E 109.5 . .
C26C C31C H31E 109.5 . .
C30C C31C H31F 109.5 . .
C26C C31C H31F 109.5 . .
H31E C31C H31F 108.0 . .
C7A P1 C20A 107.8(3) . .
C7A P1 C26A 103.2(3) . .
C20A P1 C26A 106.5(3) . .
C7A P1 Au1 122.35(19) . .
C20A P1 Au1 106.29(19) . .
C26A P1 Au1 109.8(2) . .
C7B P2 C20B 103.8(3) . .
C7B P2 C26B 106.6(3) . .
C20B P2 C26B 105.7(3) . .
C7B P2 Au2 122.1(2) . .
C20B P2 Au2 108.46(18) . .
C26B P2 Au2 109.1(2) . .
C7C P3 C20C 104.6(3) . .
C7C P3 C26C 104.7(3) . .
C20C P3 C26C 106.0(3) . .
C7C P3 Au3 120.1(2) . .
C20C P3 Au3 104.9(2) . .
C26C P3 Au3 115.2(2) . .

loop_
_geom_bond_atom_site_label_1
_geom_bond_atom_site_label_2
_geom_bond_distance
_geom_bond_site_symmetry_2
Au1 C1A 2.039(6) .
Au1 P1 2.2938(15) .
Au2 C1B 2.048(6) .
Au2 P2 2.2923(15) .
Au3 C1C 2.047(7) .
Au3 P3 2.2981(16) .
C1 C2 1.35(3) .
C1 C3 1.38(2) 2_665
C1 H1 0.9500 .
C2 C3 1.38(2) .
C2 H2 0.9500 .
C3 C1 1.38(2) 2_665
C3 H3 0.9500 .
C1A C2A 1.397(8) .
C1A C6A 1.413(8) .
C2A C3A 1.386(9) .
C2A H2A 0.9500 .
C3A C4A 1.370(9) .
C3A H3A 0.9500 .
C4A C5A 1.381(9) .
C4A H4A 0.9500 .
C5A C6A 1.384(8) .
C5A H5A 0.9500 .
C6A H6A 0.9500 .
C7A C12A 1.385(8) .
C7A C8A 1.409(8) .
C7A P1 1.831(5) .
C8A C9A 1.393(8) .
C8A H8A 0.9500 .
C9A C10A 1.381(8) .
C9A H9A 0.9500 .
C10A C11A 1.376(8) .
C10A H10A 0.9500 .
C11A C12A 1.400(8) .
C11A H11A 0.9500 .
C12A C13A 1.501(9) .
C13A C18A 1.358(11) .
C13A C14A 1.454(11) .
C14A C15A 1.348(10) .
C14A H14A 0.9500 .
C15A C16A 1.408(13) .
C15A H15A 0.9500 .
C16A C17A 1.359(13) .
C16A H16A 0.9500 .
C17A C18A 1.414(11) .
C17A H17A 0.9500 .
C18A C19A 1.467(12) .
C19A H19A 0.9800 .
C19A H19B 0.9800 .
C19A H19C 0.9800 .
C20A C25A 1.527(8) .
C20A C21A 1.535(8) .
C20A P1 1.845(6) .
C20A H20A 1.0000 .
C21A C22A 1.528(9) .
C21A H21A 0.9900 .
C21A H21B 0.9900 .
C22A C23A 1.528(9) .
C22A H22A 0.9900 .
C22A H22B 0.9900 .
C23A C24A 1.546(9) .
C23A H23A 0.9900 .
C23A H23B 0.9900 .
C24A C25A 1.516(8) .
C24A H24A 0.9900 .
C24A H24B 0.9900 .
C25A H25A 0.9900 .
C25A H25B 0.9900 .
C26A C31A 1.510(9) .
C26A C27A 1.549(8) .
C26A P1 1.846(6) .
C26A H26A 1.0000 .
C27A C28A 1.541(8) .
C27A H27A 0.9900 .
C27A H27B 0.9900 .
C28A C29A 1.527(10) .
C28A H28A 0.9900 .
C28A H28B 0.9900 .
C29A C30A 1.523(9) .
C29A H29A 0.9900 .
C29A H29B 0.9900 .
C30A C31A 1.556(9) .
C30A H30A 0.9900 .
C30A H30B 0.9900 .
C31A H31A 0.9900 .
C31A H31B 0.9900 .
C1B C2B 1.393(8) .
C1B C6B 1.403(8) .
C2B C3B 1.393(9) .
C2B H2B 0.9500 .
C3B C4B 1.385(9) .
C3B H3B 0.9500 .
C4B C5B 1.374(9) .
C4B H4B 0.9500 .
C5B C6B 1.383(8) .
C5B H5B 0.9500 .
C6B H6B 0.9500 .
C7B C12B 1.391(8) .
C7B C8B 1.425(8) .
C7B P2 1.829(5) .
C8B C9B 1.387(8) .
C8B H8B 0.9500 .
C9B C10B 1.383(8) .
C9B H9B 0.9500 .
C10B C11B 1.395(8) .
C10B H10B 0.9500 .
C11B C12B 1.401(8) .
C11B H11B 0.9500 .
C12B C13B 1.514(8) .
C13B C18B 1.381(10) .
C13B C14B 1.413(9) .
C14B C15B 1.393(9) .
C14B H14B 0.9500 .
C15B C16B 1.382(10) .
C15B H15B 0.9500 .
C16B C17B 1.378(10) .
C16B H16B 0.9500 .
C17B C18B 1.433(9) .
C17B H17B 0.9500 .
C18B C19B 1.505(9) .
C19B H19D 0.9800 .
C19B H19E 0.9800 .
C19B H19F 0.9800 .
C20B C21B 1.529(8) .
C20B C25B 1.539(8) .
C20B P2 1.854(6) .
C20B H20B 1.0000 .
C21B C22B 1.526(8) .
C21B H21C 0.9900 .
C21B H21D 0.9900 .
C22B C23B 1.510(9) .
C22B H22C 0.9900 .
C22B H22D 0.9900 .
C23B C24B 1.521(9) .
C23B H23C 0.9900 .
C23B H23D 0.9900 .
C24B C25B 1.525(8) .
C24B H24C 0.9900 .
C24B H24D 0.9900 .
C25B H25C 0.9900 .
C25B H25D 0.9900 .
C26B C27B 1.504(9) .
C26B C31B 1.533(9) .
C26B P2 1.855(6) .
C26B H26B 1.0000 .
C27B C28B 1.534(10) .
C27B H27C 0.9900 .
C27B H27D 0.9900 .
C28B C29B 1.516(13) .
C28B H28C 0.9900 .
C28B H28D 0.9900 .
C29B C30B 1.518(15) .
C29B H29C 0.9900 .
C29B H29D 0.9900 .
C30B C31B 1.536(11) .
C30B H30C 0.9900 .
C30B H30D 0.9900 .
C31B H31C 0.9900 .
C31B H31D 0.9900 .
C1C C2C 1.388(9) .
C1C C6C 1.408(9) .
C2C C3C 1.396(10) .
C2C H2C 0.9500 .
C3C C4C 1.381(10) .
C3C H3C 0.9500 .
C4C C5C 1.387(11) .
C4C H4C 0.9500 .
C5C C6C 1.399(10) .
C5C H5C 0.9500 .
C6C H6C 0.9500 .
C7C C8C 1.401(8) .
C7C C12C 1.401(8) .
C7C P3 1.824(6) .
C8C C9C 1.395(9) .
C8C H8C 0.9500 .
C9C C10C 1.368(9) .
C9C H9C 0.9500 .
C10C C11C 1.387(9) .
C10C H10C 0.9500 .
C11C C12C 1.405(8) .
C11C H11C 0.9500 .
C12C C13C 1.520(9) .
C13C C18C 1.390(9) .
C13C C14C 1.401(8) .
C14C C15C 1.399(9) .
C14C H14C 0.9500 .
C15C C16C 1.389(10) .
C15C H15C 0.9500 .
C16C C17C 1.370(10) .
C16C H16C 0.9500 .
C17C C18C 1.383(9) .
C17C H17C 0.9500 .
C18C C19C 1.497(9) .
C19C H19G 0.9800 .
C19C H19H 0.9800 .
C19C H19I 0.9800 .
C20C C21C 1.528(8) .
C20C C25C 1.536(8) .
C20C P3 1.846(6) .
C20C H20C 1.0000 .
C21C C22C 1.540(8) .
C21C H21E 0.9900 .
C21C H21F 0.9900 .
C22C C23C 1.538(9) .
C22C H22E 0.9900 .
C22C H22F 0.9900 .
C23C C24C 1.518(9) .
C23C H23E 0.9900 .
C23C H23F 0.9900 .
C24C C25C 1.530(8) .
C24C H24E 0.9900 .
C24C H24F 0.9900 .
C25C H25E 0.9900 .
C25C H25F 0.9900 .
C26C C31C 1.536(8) .
C26C C27C 1.537(9) .
C26C P3 1.846(6) .
C26C H26C 1.0000 .
C27C C28C 1.528(9) .
C27C H27E 0.9900 .
C27C H27F 0.9900 .
C28C C29C 1.529(9) .
C28C H28E 0.9900 .
C28C H28F 0.9900 .
C29C C30C 1.529(10) .
C29C H29E 0.9900 .
C29C H29F 0.9900 .
C30C C31C 1.521(9) .
C30C H30E 0.9900 .
C30C H30F 0.9900 .
C31C H31E 0.9900 .
C31C H31F 0.9900 .
